data_1503836
loop_
_publ_author_name
'Chein, Rong-Jie'
'Yeung, Ying-Yeung'
'Corey, E. J.'

_publ_section_title
;
 Highly enantioselective oxazaborolidine-catalyzed reduction of
 1,3-dicarbonyl compounds: role of the additive diethylaniline.
;
_journal_issue 7
_journal_name_full 'Organic letters'
_journal_page_first 1611
_journal_page_last 1614
_journal_paper_doi 10.1021/ol900258f
_journal_volume 11
_journal_year 2009
_chemical_absolute_configuration ad
_chemical_compound_source 'chemical synthesis'
_chemical_formula_iupac 'C26 H24 Br2 O2'
_chemical_formula_moiety 'C26 H24 Br2 O2'
_chemical_formula_structural 'C26 H24 Br2 O2'
_chemical_formula_sum 'C26 H24 Br2 O2'
_chemical_formula_weight 528.27
_chemical_name_common RJ-001-X
_chemical_name_systematic
; 
(<i>R</i>)-2,2-Dibenzylcyclopentyl 3,5-dibromobenzoate
;
_space_group_IT_number 144
_symmetry_cell_setting trigonal
_symmetry_Int_Tables_number 144
_symmetry_space_group_name_Hall 'P 31'
_symmetry_space_group_name_H-M 'P 31'
_atom_sites_solution_hydrogens geom
_atom_sites_solution_primary direct
_atom_sites_solution_secondary difmap
_audit_creation_method SHELXL-97
_cell_angle_alpha 90.00
_cell_angle_beta 90.00
_cell_angle_gamma 120.00
_cell_formula_units_Z 3
_cell_length_a 13.4765(1)
_cell_length_b 13.4765(1)
_cell_length_c 10.5602(2)
_cell_measurement_reflns_used 8247
_cell_measurement_temperature 193(2)
_cell_measurement_theta_max 24.87
_cell_measurement_theta_min 2.60
_cell_volume 1660.95(4)
_computing_cell_refinement 'SAINT V7.34A (Bruker AXS, 2006b)'
_computing_data_collection 'APEX2 v2.1-0 (Bruker AXS, 2006a)'
_computing_data_reduction 'SAINT V7.34A (Bruker AXS, 2006b)'
_computing_molecular_graphics 'SHELXTL v6.12 (Bruker AXS, 2001)'
_computing_publication_material 'SHELXTL v6.12 (Bruker AXS, 2001)'
_computing_structure_refinement 'SHELXTL v6.12 (Bruker AXS, 2001)'
_computing_structure_solution 'SHELXTL v6.12 (Bruker AXS, 2001)'
_diffrn_ambient_temperature 193(2)
_diffrn_detector_area_resol_mean 836.6
_diffrn_measured_fraction_theta_full 1.000
_diffrn_measured_fraction_theta_max 1.000
_diffrn_measurement_device_type 'Bruker APEX II CCD'
_diffrn_measurement_method '\w scans, 1840 0.5\% rotations'
_diffrn_radiation_monochromator graphite
_diffrn_radiation_source 'fine-focus sealed tube'
_diffrn_radiation_type 'Mo K\a'
_diffrn_radiation_wavelength 0.71073
_diffrn_reflns_av_R_equivalents 0.0594
_diffrn_reflns_av_sigmaI/netI 0.0554
_diffrn_reflns_limit_h_max 18
_diffrn_reflns_limit_h_min -18
_diffrn_reflns_limit_k_max 15
_diffrn_reflns_limit_k_min -18
_diffrn_reflns_limit_l_max 14
_diffrn_reflns_limit_l_min -14
_diffrn_reflns_number 31763
_diffrn_reflns_theta_full 29.99
_diffrn_reflns_theta_max 29.99
_diffrn_reflns_theta_min 2.60
_diffrn_standards_decay_% 0
_diffrn_standards_number 0
_exptl_absorpt_coefficient_mu 3.681
_exptl_absorpt_correction_T_max 0.8374
_exptl_absorpt_correction_T_min 0.4597
_exptl_absorpt_correction_type multi-scan
_exptl_absorpt_process_details 'SADABS (Bruker AXS, 2004)'
_exptl_crystal_colour Colorless
_exptl_crystal_density_diffrn 1.584
_exptl_crystal_density_method 'not measured'
_exptl_crystal_description Prism
_exptl_crystal_F_000 798
_exptl_crystal_size_max 0.250
_exptl_crystal_size_mid 0.095
_exptl_crystal_size_min 0.050
_refine_diff_density_max 0.365
_refine_diff_density_min -0.402
_refine_diff_density_rms 0.060
_refine_ls_abs_structure_details 'Flack H D (1983), Acta Cryst. A39, 876-881'
_refine_ls_abs_structure_Flack 0.001(6)
_refine_ls_extinction_method none
_refine_ls_goodness_of_fit_ref 1.010
_refine_ls_hydrogen_treatment constr
_refine_ls_matrix_type full
_refine_ls_number_parameters 271
_refine_ls_number_reflns 6430
_refine_ls_number_restraints 1
_refine_ls_restrained_S_all 1.010
_refine_ls_R_factor_all 0.0481
_refine_ls_R_factor_gt 0.0310
_refine_ls_shift/su_max 0.001
_refine_ls_shift/su_mean 0.000
_refine_ls_structure_factor_coef Fsqd
_refine_ls_weighting_details 'w=1/[\s^2^(Fo^2^)+(0.0166P)^2^+0.0375P] where P=(Fo^2^+2Fc^2^)/3'
_refine_ls_weighting_scheme calc
_refine_ls_wR_factor_gt 0.0635
_refine_ls_wR_factor_ref 0.0689
_reflns_number_gt 5176
_reflns_number_total 6430
_reflns_threshold_expression I>2\s(I)
_cod_data_source_file ol900258f_si_002.cif
_cod_data_source_block ejc151
_cod_depositor_comments
;
The following automatic conversions were performed:

'_symmetry_cell_setting' value 'Trigonal' changed to 'trigonal'
according to /home/saulius/struct/CIF-dictionaries/cif_core.dic
dictionary named 'cif_core.dic' version 2.4.2 from 2011-04-26.

Automatic conversion script
Id: cif_fix_values 1715 2011-07-08 13:25:40Z adriana 
;
_cod_database_code 1503836

loop_
_symmetry_equiv_pos_as_xyz
'x, y, z'
'-y, x-y, z+1/3'
'-x+y, -x, z+2/3'

loop_
_atom_site_label
_atom_site_type_symbol
_atom_site_fract_x
_atom_site_fract_y
_atom_site_fract_z
_atom_site_U_iso_or_equiv
_atom_site_adp_type
_atom_site_occupancy
_atom_site_symmetry_multiplicity
_atom_site_calc_flag
_atom_site_refinement_flags
C1 C 0.3546(2) 0.3064(2) 0.7215(2) 0.0261(5) Uani 1 1 d .
H1 H 0.3550 0.2342 0.7009 0.031 Uiso 1 1 calc R
C2 C 0.4756(2) 0.3991(2) 0.7578(2) 0.0238(5) Uani 1 1 d .
C3 C 0.4816(2) 0.3575(2) 0.8915(2) 0.0285(5) Uani 1 1 d .
H3A H 0.5418 0.4208 0.9421 0.034 Uiso 1 1 calc R
H3B H 0.4989 0.2943 0.8874 0.034 Uiso 1 1 calc R
C4 C 0.3621(2) 0.3154(3) 0.9508(2) 0.0403(6) Uani 1 1 d .
H4A H 0.3393 0.2468 1.0039 0.048 Uiso 1 1 calc R
H4B H 0.3625 0.3761 1.0040 0.048 Uiso 1 1 calc R
C5 C 0.2796(2) 0.2863(2) 0.8386(2) 0.0346(6) Uani 1 1 d .
H5A H 0.2168 0.2056 0.8428 0.042 Uiso 1 1 calc R
H5B H 0.2460 0.3370 0.8374 0.042 Uiso 1 1 calc R
O6 O 0.31490(14) 0.34177(14) 0.61209(15) 0.0273(3) Uani 1 1 d .
C7 C 0.2424(2) 0.2602(2) 0.5333(2) 0.0270(5) Uani 1 1 d .
O8 O 0.19640(16) 0.15877(15) 0.55528(17) 0.0378(4) Uani 1 1 d .
C9 C 0.22688(19) 0.3096(2) 0.4131(2) 0.0262(5) Uani 1 1 d .
C10 C 0.2868(2) 0.4262(2) 0.3908(2) 0.0300(5) Uani 1 1 d .
H10 H 0.3370 0.4776 0.4531 0.036 Uiso 1 1 calc R
C11 C 0.2723(2) 0.4667(2) 0.2763(2) 0.0320(5) Uani 1 1 d .
C12 C 0.1977(2) 0.3938(2) 0.1842(2) 0.0335(6) Uani 1 1 d .
H12 H 0.1872 0.4228 0.1065 0.040 Uiso 1 1 calc R
C13 C 0.1396(2) 0.2781(2) 0.2098(2) 0.0313(5) Uani 1 1 d .
C14 C 0.1527(2) 0.2344(2) 0.3227(2) 0.0309(5) Uani 1 1 d .
H14 H 0.1116 0.1542 0.3383 0.037 Uiso 1 1 calc R
Br15 Br 0.35481(3) 0.62592(3) 0.24244(2) 0.05244(10) Uani 1 1 d .
Br16 Br 0.03634(2) 0.17733(3) 0.08536(2) 0.04373(8) Uani 1 1 d .
C17 C 0.4849(2) 0.5190(2) 0.7598(2) 0.0275(5) Uani 1 1 d .
H17A H 0.4967 0.5487 0.6720 0.033 Uiso 1 1 calc R
H17B H 0.4113 0.5099 0.7901 0.033 Uiso 1 1 calc R
C18 C 0.5802(2) 0.6066(2) 0.8419(2) 0.0296(5) Uani 1 1 d .
C19 C 0.5556(3) 0.6281(2) 0.9634(3) 0.0411(6) Uani 1 1 d .
H19 H 0.4784 0.5900 0.9920 0.049 Uiso 1 1 calc R
C20 C 0.6413(3) 0.7039(3) 1.0433(3) 0.0476(8) Uani 1 1 d .
H20 H 0.6226 0.7170 1.1260 0.057 Uiso 1 1 calc R
C21 C 0.7537(3) 0.7605(3) 1.0039(3) 0.0505(8) Uani 1 1 d .
H21 H 0.8126 0.8115 1.0596 0.061 Uiso 1 1 calc R
C22 C 0.7800(3) 0.7425(2) 0.8826(3) 0.0448(7) Uani 1 1 d .
H22 H 0.8571 0.7823 0.8537 0.054 Uiso 1 1 calc R
C23 C 0.6932(2) 0.6659(2) 0.8029(3) 0.0354(6) Uani 1 1 d .
H23 H 0.7121 0.6540 0.7198 0.043 Uiso 1 1 calc R
C24 C 0.5679(2) 0.3975(2) 0.6722(2) 0.0266(5) Uani 1 1 d .
H24A H 0.6438 0.4597 0.7002 0.032 Uiso 1 1 calc R
H24B H 0.5663 0.3241 0.6861 0.032 Uiso 1 1 calc R
C25 C 0.5568(2) 0.4112(2) 0.5303(2) 0.0262(5) Uani 1 1 d .
C26 C 0.6039(2) 0.5185(2) 0.4733(2) 0.0302(5) Uani 1 1 d .
H26 H 0.6431 0.5854 0.5241 0.036 Uiso 1 1 calc R
C27 C 0.5947(2) 0.5301(3) 0.3435(2) 0.0376(6) Uani 1 1 d .
H27 H 0.6282 0.6042 0.3066 0.045 Uiso 1 1 calc R
C28 C 0.5368(2) 0.4338(3) 0.2685(2) 0.0399(6) Uani 1 1 d .
H28 H 0.5284 0.4412 0.1802 0.048 Uiso 1 1 calc R
C29 C 0.4910(2) 0.3263(3) 0.3232(2) 0.0394(6) Uani 1 1 d .
H29 H 0.4525 0.2595 0.2722 0.047 Uiso 1 1 calc R
C30 C 0.5015(2) 0.3162(2) 0.4527(2) 0.0323(5) Uani 1 1 d .
H30 H 0.4698 0.2420 0.4890 0.039 Uiso 1 1 calc R

loop_
_atom_site_aniso_label
_atom_site_aniso_U_11
_atom_site_aniso_U_22
_atom_site_aniso_U_33
_atom_site_aniso_U_23
_atom_site_aniso_U_13
_atom_site_aniso_U_12
C1 0.0315(13) 0.0309(12) 0.0198(9) 0.0034(9) -0.0002(9) 0.0185(11)
C2 0.0283(12) 0.0273(12) 0.0196(10) 0.0013(8) -0.0012(9) 0.0167(10)
C3 0.0371(14) 0.0309(13) 0.0220(10) 0.0002(9) -0.0024(9) 0.0204(11)
C4 0.0459(16) 0.0540(17) 0.0241(11) 0.0073(11) 0.0039(11) 0.0272(14)
C5 0.0328(13) 0.0408(15) 0.0278(12) 0.0056(10) 0.0052(10) 0.0166(12)
O6 0.0286(9) 0.0300(9) 0.0246(8) 0.0011(7) -0.0054(7) 0.0156(7)
C7 0.0232(12) 0.0362(14) 0.0225(10) -0.0008(9) -0.0009(9) 0.0154(11)
O8 0.0419(11) 0.0328(10) 0.0364(10) 0.0002(8) -0.0076(8) 0.0170(9)
C9 0.0239(12) 0.0333(13) 0.0245(10) -0.0018(9) -0.0001(9) 0.0167(10)
C10 0.0333(13) 0.0356(14) 0.0240(11) -0.0016(10) -0.0022(9) 0.0196(12)
C11 0.0355(14) 0.0379(14) 0.0268(11) 0.0009(10) 0.0004(10) 0.0215(12)
C12 0.0376(14) 0.0472(15) 0.0218(11) 0.0005(10) -0.0011(10) 0.0256(13)
C13 0.0248(12) 0.0445(15) 0.0261(11) -0.0103(10) -0.0064(9) 0.0183(11)
C14 0.0283(13) 0.0386(14) 0.0271(11) -0.0043(10) -0.0014(10) 0.0177(12)
Br15 0.0777(2) 0.03910(16) 0.03062(13) 0.00298(12) -0.01037(14) 0.02175(16)
Br16 0.04114(16) 0.05329(18) 0.03136(12) -0.01109(12) -0.01255(12) 0.01957(14)
C17 0.0325(13) 0.0305(13) 0.0240(10) 0.0006(9) -0.0028(9) 0.0190(11)
C18 0.0419(14) 0.0256(12) 0.0288(11) 0.0006(9) -0.0044(10) 0.0224(11)
C19 0.0616(19) 0.0328(14) 0.0327(13) -0.0012(11) -0.0003(13) 0.0265(14)
C20 0.083(2) 0.0370(16) 0.0282(13) -0.0056(11) -0.0097(14) 0.0338(17)
C21 0.073(2) 0.0344(15) 0.0485(17) -0.0139(13) -0.0318(16) 0.0303(16)
C22 0.0460(17) 0.0363(15) 0.0557(17) -0.0052(13) -0.0170(14) 0.0233(14)
C23 0.0425(15) 0.0321(14) 0.0358(13) -0.0031(11) -0.0056(11) 0.0217(12)
C24 0.0297(12) 0.0329(13) 0.0241(10) 0.0000(9) 0.0002(9) 0.0207(11)
C25 0.0240(12) 0.0353(13) 0.0241(11) 0.0001(10) 0.0017(9) 0.0185(11)
C26 0.0341(13) 0.0341(13) 0.0242(10) -0.0008(10) 0.0004(9) 0.0184(12)
C27 0.0399(15) 0.0452(16) 0.0270(11) 0.0056(11) 0.0019(10) 0.0209(13)
C28 0.0388(15) 0.0631(19) 0.0228(11) -0.0029(12) -0.0019(11) 0.0291(15)
C29 0.0358(14) 0.0507(18) 0.0285(12) -0.0145(12) -0.0033(11) 0.0193(13)
C30 0.0319(13) 0.0337(14) 0.0307(12) -0.0034(10) 0.0036(10) 0.0160(12)

loop_
_atom_type_symbol
_atom_type_description
_atom_type_scat_dispersion_real
_atom_type_scat_dispersion_imag
_atom_type_scat_source
C C 0.0033 0.0016 'International Tables Vol C Tables 4.2.6.8 and 6.1.1.4'
H H 0.0000 0.0000 'International Tables Vol C Tables 4.2.6.8 and 6.1.1.4'
O O 0.0106 0.0060 'International Tables Vol C Tables 4.2.6.8 and 6.1.1.4'
Br Br -0.2901 2.4595 'International Tables Vol C Tables 4.2.6.8 and 6.1.1.4'

loop_
_geom_angle_atom_site_label_1
_geom_angle_atom_site_label_2
_geom_angle_atom_site_label_3
_geom_angle
O6 C1 C2 110.48(18)
O6 C1 C5 112.38(19)
C2 C1 C5 106.45(19)
O6 C1 H1 109.2
C2 C1 H1 109.2
C5 C1 H1 109.2
C1 C2 C3 99.31(18)
C1 C2 C24 112.32(19)
C3 C2 C24 110.04(18)
C1 C2 C17 110.58(19)
C3 C2 C17 111.99(18)
C24 C2 C17 111.98(19)
C2 C3 C4 105.72(19)
C2 C3 H3A 110.6
C4 C3 H3A 110.6
C2 C3 H3B 110.6
C4 C3 H3B 110.6
H3A C3 H3B 108.7
C5 C4 C3 105.61(19)
C5 C4 H4A 110.6
C3 C4 H4A 110.6
C5 C4 H4B 110.6
C3 C4 H4B 110.6
H4A C4 H4B 108.7
C1 C5 C4 104.3(2)
C1 C5 H5A 110.9
C4 C5 H5A 110.9
C1 C5 H5B 110.9
C4 C5 H5B 110.9
H5A C5 H5B 108.9
C7 O6 C1 117.70(18)
O8 C7 O6 124.2(2)
O8 C7 C9 124.0(2)
O6 C7 C9 111.8(2)
C10 C9 C14 120.7(2)
C10 C9 C7 121.3(2)
C14 C9 C7 118.0(2)
C11 C10 C9 118.8(2)
C11 C10 H10 120.6
C9 C10 H10 120.6
C10 C11 C12 121.9(2)
C10 C11 Br15 119.64(19)
C12 C11 Br15 118.44(19)
C13 C12 C11 117.6(2)
C13 C12 H12 121.2
C11 C12 H12 121.2
C12 C13 C14 122.1(2)
C12 C13 Br16 118.16(18)
C14 C13 Br16 119.8(2)
C13 C14 C9 118.9(2)
C13 C14 H14 120.6
C9 C14 H14 120.6
C18 C17 C2 114.51(19)
C18 C17 H17A 108.6
C2 C17 H17A 108.6
C18 C17 H17B 108.6
C2 C17 H17B 108.6
H17A C17 H17B 107.6
C23 C18 C19 117.5(2)
C23 C18 C17 122.8(2)
C19 C18 C17 119.6(2)
C20 C19 C18 121.2(3)
C20 C19 H19 119.4
C18 C19 H19 119.4
C21 C20 C19 120.5(3)
C21 C20 H20 119.7
C19 C20 H20 119.7
C20 C21 C22 119.4(3)
C20 C21 H21 120.3
C22 C21 H21 120.3
C21 C22 C23 119.8(3)
C21 C22 H22 120.1
C23 C22 H22 120.1
C18 C23 C22 121.6(3)
C18 C23 H23 119.2
C22 C23 H23 119.2
C25 C24 C2 116.38(18)
C25 C24 H24A 108.2
C2 C24 H24A 108.2
C25 C24 H24B 108.2
C2 C24 H24B 108.2
H24A C24 H24B 107.3
C30 C25 C26 117.4(2)
C30 C25 C24 120.6(2)
C26 C25 C24 122.0(2)
C27 C26 C25 121.5(2)
C27 C26 H26 119.3
C25 C26 H26 119.3
C28 C27 C26 120.0(3)
C28 C27 H27 120.0
C26 C27 H27 120.0
C27 C28 C29 119.4(2)
C27 C28 H28 120.3
C29 C28 H28 120.3
C28 C29 C30 119.9(3)
C28 C29 H29 120.0
C30 C29 H29 120.0
C25 C30 C29 121.8(3)
C25 C30 H30 119.1
C29 C30 H30 119.1

loop_
_geom_bond_atom_site_label_1
_geom_bond_atom_site_label_2
_geom_bond_distance
C1 O6 1.451(3)
C1 C2 1.525(3)
C1 C5 1.533(3)
C1 H1 1.0000
C2 C3 1.536(3)
C2 C24 1.546(3)
C2 C17 1.558(3)
C3 C4 1.547(4)
C3 H3A 0.9900
C3 H3B 0.9900
C4 C5 1.536(4)
C4 H4A 0.9900
C4 H4B 0.9900
C5 H5A 0.9900
C5 H5B 0.9900
O6 C7 1.335(3)
C7 O8 1.208(3)
C7 C9 1.495(3)
C9 C10 1.382(4)
C9 C14 1.387(3)
C10 C11 1.380(3)
C10 H10 0.9500
C11 C12 1.390(4)
C11 Br15 1.893(3)
C12 C13 1.377(4)
C12 H12 0.9500
C13 C14 1.380(4)
C13 Br16 1.902(2)
C14 H14 0.9500
C17 C18 1.509(3)
C17 H17A 0.9900
C17 H17B 0.9900
C18 C23 1.383(4)
C18 C19 1.392(4)
C19 C20 1.382(4)
C19 H19 0.9500
C20 C21 1.375(5)
C20 H20 0.9500
C21 C22 1.384(5)
C21 H21 0.9500
C22 C23 1.390(4)
C22 H22 0.9500
C23 H23 0.9500
C24 C25 1.526(3)
C24 H24A 0.9900
C24 H24B 0.9900
C25 C30 1.383(3)
C25 C26 1.393(3)
C26 C27 1.392(3)
C26 H26 0.9500
C27 C28 1.382(4)
C27 H27 0.9500
C28 C29 1.386(4)
C28 H28 0.9500
C29 C30 1.388(4)
C29 H29 0.9500
C30 H30 0.9500

loop_
_geom_torsion_atom_site_label_1
_geom_torsion_atom_site_label_2
_geom_torsion_atom_site_label_3
_geom_torsion_atom_site_label_4
_geom_torsion
O6 C1 C2 C3 164.53(17)
C5 C1 C2 C3 42.3(2)
O6 C1 C2 C24 -79.2(2)
C5 C1 C2 C24 158.53(19)
O6 C1 C2 C17 46.7(2)
C5 C1 C2 C17 -75.6(2)
C1 C2 C3 C4 -39.5(2)
C24 C2 C3 C4 -157.5(2)
C17 C2 C3 C4 77.2(2)
C2 C3 C4 C5 23.1(3)
O6 C1 C5 C4 -150.0(2)
C2 C1 C5 C4 -28.9(3)
C3 C4 C5 C1 3.3(3)
C2 C1 O6 C7 148.9(2)
C5 C1 O6 C7 -92.4(2)
C1 O6 C7 O8 10.0(3)
C1 O6 C7 C9 -168.81(18)
O8 C7 C9 C10 -176.5(2)
O6 C7 C9 C10 2.4(3)
O8 C7 C9 C14 1.8(4)
O6 C7 C9 C14 -179.4(2)
C14 C9 C10 C11 -0.6(4)
C7 C9 C10 C11 177.6(2)
C9 C10 C11 C12 1.3(4)
C9 C10 C11 Br15 -179.18(18)
C10 C11 C12 C13 -1.3(4)
Br15 C11 C12 C13 179.09(19)
C11 C12 C13 C14 0.8(4)
C11 C12 C13 Br16 179.49(19)
C12 C13 C14 C9 -0.1(4)
Br16 C13 C14 C9 -178.84(17)
C10 C9 C14 C13 0.0(4)
C7 C9 C14 C13 -178.2(2)
C1 C2 C17 C18 156.6(2)
C3 C2 C17 C18 46.8(3)
C24 C2 C17 C18 -77.4(2)
C2 C17 C18 C23 79.8(3)
C2 C17 C18 C19 -98.7(3)
C23 C18 C19 C20 -1.5(4)
C17 C18 C19 C20 177.1(2)
C18 C19 C20 C21 0.3(4)
C19 C20 C21 C22 1.2(4)
C20 C21 C22 C23 -1.3(4)
C19 C18 C23 C22 1.3(4)
C17 C18 C23 C22 -177.2(2)
C21 C22 C23 C18 0.1(4)
C1 C2 C24 C25 57.5(3)
C3 C2 C24 C25 167.2(2)
C17 C2 C24 C25 -67.6(3)
C2 C24 C25 C30 -95.0(3)
C2 C24 C25 C26 86.6(3)
C30 C25 C26 C27 0.7(4)
C24 C25 C26 C27 179.1(2)
C25 C26 C27 C28 0.7(4)
C26 C27 C28 C29 -1.7(4)
C27 C28 C29 C30 1.4(4)
C26 C25 C30 C29 -1.1(4)
C24 C25 C30 C29 -179.5(2)
C28 C29 C30 C25 0.1(4)
